data_2240649
loop_
_publ_author_name
'Nakatsuka, Akihiko'
'Arima, Hiroshi'
'Ohtaka, Osamu'
'Fujiwara, Keiko'
'Yoshiasa, Akira'

_publ_section_title
;
 Crystal structure of SrGeO~3~ in the high-pressure perovskite-type phase
;
_journal_issue 5
_journal_name_full 'Acta Crystallographica Section E'
_journal_page_first 502
_journal_page_last 504
_journal_paper_doi 10.1107/S2056989015007264
_journal_volume 71
_journal_year 2015
_chemical_formula_iupac 'Sr Ge O3'
_chemical_formula_moiety 'Ge O3 Sr'
_chemical_formula_sum 'Ge O3 Sr'
_chemical_formula_weight 208.23
_chemical_name_systematic
;
Strontium germanium trioxide
;
_space_group_IT_number 221
_symmetry_cell_setting cubic
_symmetry_space_group_name_Hall '-P 4 2 3'
_symmetry_space_group_name_H-M 'P m -3 m'
_cell_angle_alpha 90
_cell_angle_beta 90
_cell_angle_gamma 90
_cell_formula_units_Z 1
_cell_length_a 3.7978(2)
_cell_length_b 3.7978(2)
_cell_length_c 3.7978(2)
_cell_measurement_reflns_used 25
_cell_measurement_temperature 296
_cell_measurement_theta_max 25.0
_cell_measurement_theta_min 21.5
_cell_volume 54.777(5)
_computing_cell_refinement
;
<i>WinAFC</i> (Rigaku, 1999)
;
_computing_data_collection
;
<i>WinAFC</i> (Rigaku, 1999)
;
_computing_data_reduction
;
<i>RADY</i> (Sasaki, 1987)
;
_computing_molecular_graphics
;
ATOMS for Windows (Dowty, 2000)
;
_computing_publication_material
;
publCIF (Westrip, 2010)
;
_computing_structure_refinement
;
<i>RADY</i> (Sasaki, 1987)
;
_diffrn_ambient_temperature 296
_diffrn_measured_fraction_theta_full 1.0000
_diffrn_measured_fraction_theta_max 1.0000
_diffrn_measurement_device_type 'Rigaku AFC-7R'
_diffrn_measurement_method \w-2\q
_diffrn_radiation_type 'Mo K\a'
_diffrn_radiation_wavelength 0.71069
_diffrn_reflns_av_R_equivalents 0.0227
_diffrn_reflns_limit_h_max 9
_diffrn_reflns_limit_h_min 0
_diffrn_reflns_limit_k_max 9
_diffrn_reflns_limit_k_min 0
_diffrn_reflns_limit_l_max 9
_diffrn_reflns_limit_l_min 0
_diffrn_reflns_number 521
_diffrn_reflns_theta_full 60.00
_diffrn_reflns_theta_max 60.00
_diffrn_standards_decay_% 0
_diffrn_standards_interval_count 150
_diffrn_standards_number 3
_exptl_absorpt_coefficient_mu 37.727
_exptl_absorpt_correction_T_max 0.049
_exptl_absorpt_correction_T_min 0.037
_exptl_absorpt_correction_type psi-scan
_exptl_absorpt_process_details
;
(North <i>et al.</i>, 1968)
;
_exptl_crystal_colour colorless
_exptl_crystal_density_diffrn 6.315
_exptl_crystal_density_method 'not measured'
_exptl_crystal_description fragment
_exptl_crystal_F_000 94
_exptl_crystal_size_max 0.10
_exptl_crystal_size_mid 0.08
_exptl_crystal_size_min 0.08
_refine_diff_density_max 1.04
_refine_diff_density_min -1.38
_refine_ls_extinction_coef 0.40(1)E3
_refine_ls_extinction_method
;
isotropic Type I (Becker & Coppens, 1974<i>a</i>,<i>b</i>)
;
_refine_ls_goodness_of_fit_ref 1.950
_refine_ls_number_parameters 6
_refine_ls_number_reflns 64
_refine_ls_R_factor_gt 0.0192
_refine_ls_shift/su_max 0.0000
_refine_ls_structure_factor_coef F
_refine_ls_weighting_details 'w = 1/\s^2^(F)'
_refine_ls_weighting_scheme sigma
_refine_ls_wR_factor_ref 0.0200
_reflns_number_gt 66
_reflns_number_total 116
_reflns_threshold_expression F>3.0\s(F)
_cod_data_source_file wm5141sup1.cf
_cod_data_source_block I
_cod_original_cell_volume 54.777(9)
_cod_database_code 2240649

loop_
_symmetry_equiv_pos_as_xyz
x,y,z
z,x,y
y,z,x
x,z,y
y,x,z
z,y,x
x,-y,-z
z,-x,-y
y,-z,-x
x,-z,-y
y,-x,-z
z,-y,-x
-x,y,-z
-z,x,-y
-y,z,-x
-x,z,-y
-y,x,-z
-z,y,-x
-x,-y,z
-z,-x,y
-y,-z,x
-x,-z,y
-y,-x,z
-z,-y,x
-x,-y,-z
-z,-x,-y
-y,-z,-x
-x,-z,-y
-y,-x,-z
-z,-y,-x
-x,y,z
-z,x,y
-y,z,x
-x,z,y
-y,x,z
-z,y,x
x,-y,z
z,-x,y
y,-z,x
x,-z,y
y,-x,z
z,-y,x
x,y,-z
z,x,-y
y,z,-x
x,z,-y
y,x,-z
z,y,-x

loop_
_atom_site_type_symbol
_atom_site_label
_atom_site_fract_x
_atom_site_fract_y
_atom_site_fract_z
_atom_site_U_iso_or_equiv
_atom_site_adp_type
_atom_site_calc_flag
_atom_site_refinement_flags
_atom_site_occupancy
Sr Sr 0.0000 0.0000 0.0000 0.00300(9) Uani d S 1.00
Ge Ge 0.5000 0.5000 0.5000 0.00182(9) Uani d S 1.00
O O 0.0000 0.5000 0.5000 0.0055(7) Uani d S 1.00

loop_
_atom_site_aniso_label
_atom_site_aniso_U_11
_atom_site_aniso_U_22
_atom_site_aniso_U_33
_atom_site_aniso_U_12
_atom_site_aniso_U_13
_atom_site_aniso_U_23
Sr 0.0030(2) 0.0030 0.0030 0.0000 0.0000 0.0000
Ge 0.0018(2) 0.0018 0.0018 0.0000 0.0000 0.0000
O 0.0011(8) 0.0077(7) 0.0077 0.0000 0.0000 0.0000

loop_
_atom_type_symbol
_atom_type_description
_atom_type_scat_dispersion_real
_atom_type_scat_dispersion_imag
_atom_type_scat_source
Sr Sr -1.5307 3.2498
;International Tables for Crystallography
(1992, Vol. C, Tables 4.2.6.8 and 6.1.1.1)
;
Ge Ge 0.1547 1.8001
;International Tables for Crystallography
(1992, Vol. C, Tables 4.2.6.8 and 6.1.1.1)
;
O O 0.0106 0.0060
;International Tables for Crystallography
(1992, Vol. C, Tables 4.2.6.8 and 6.1.1.1)
;

loop_
_geom_angle_atom_site_label_1
_geom_angle_atom_site_label_2
_geom_angle_atom_site_label_3
_geom_angle_site_symmetry_2
_geom_angle_site_symmetry_3
_geom_angle
_geom_angle_publ_flag
O Sr O 1_555 2_555 60.00 no
O Sr O 1_555 3_555 60.00 no
O Sr O 1_555 3_445 120.00 no
O Sr O 1_555 2_454 120.00 no
O Sr O 1_555 2_455 60.00 no
O Sr O 1_555 3_455 60.00 no
O Sr O 1_555 1_544 180.00 no
O Sr O 1_555 1_545 90.00 no
O Sr O 1_555 3_545 120.00 no
O Sr O 1_555 1_554 90.00 no
O Sr O 1_555 2_554 120.00 no
O Sr O 2_555 3_555 60.00 no
O Sr O 2_555 3_445 120.00 no
O Sr O 3_555 2_454 120.00 no
O Ge O 1_555 2_555 90.00 no
O Ge O 1_555 3_555 90.00 no
O Ge O 1_555 3_556 90.00 no
O Ge O 1_555 2_565 90.00 no
O Ge O 1_555 1_655 180.00 no
O Ge O 2_555 3_555 90.00 no
O Ge O 2_555 3_556 90.00 no
O Ge O 3_555 2_565 90.00 no
Sr O Sr 1_555 1_556 90.00 no
Sr O Sr 1_555 1_565 90.00 no
Sr O Sr 1_555 1_566 180.00 no
Sr O Ge 1_555 1_555 90.00 no
Sr O Ge 1_555 1_455 90.00 no
Sr O O 1_555 2_555 60.00 no
Sr O O 1_555 3_555 60.00 no
Sr O O 1_555 2_455 60.00 no
Sr O O 1_555 3_455 60.00 no
Sr O O 1_555 3_456 120.00 no
Sr O O 1_555 2_465 120.00 no
Sr O O 1_555 3_556 120.00 no
Sr O O 1_555 2_565 120.00 no
Ge O Ge 1_555 1_455 180.00 no
Ge O O 1_555 2_555 45.00 no
Ge O O 1_555 3_555 45.00 no
Ge O O 1_555 2_455 135.00 no
Ge O O 1_555 3_455 135.00 no
Ge O O 1_555 3_456 135.00 no
Ge O O 1_555 2_465 135.00 no
Ge O O 1_555 3_556 45.00 no
Ge O O 1_555 2_565 45.00 no
Ge O O 1_455 2_455 45.00 no
Ge O O 1_455 3_455 45.00 no
Ge O O 1_455 3_456 45.00 no
Ge O O 1_455 2_465 45.00 no
O O O 2_555 3_555 60.00 no
O O O 2_555 2_465 180.00 no
O O O 2_555 3_556 60.00 no
O O O 3_555 3_456 180.00 no
O O O 3_555 2_565 60.00 no
O O O 2_455 3_455 60.00 no
O O O 2_455 3_456 60.00 no
O O O 2_455 2_565 180.00 no
O O O 3_455 2_465 60.00 no
O O O 3_455 3_556 180.00 no
O O O 3_456 2_465 60.00 no
O O O 3_556 2_565 60.00 no

loop_
_geom_bond_atom_site_label_1
_geom_bond_atom_site_label_2
_geom_bond_site_symmetry_2
_geom_bond_distance
_geom_bond_publ_flag
Sr O . 2.68550(10) no
Sr O 2_555 2.68550(10) no
Sr O 3_555 2.68550(10) no
Sr O 3_445 2.68550(10) no
Sr O 2_454 2.68550(10) no
Sr O 2_455 2.68550(10) no
Sr O 3_455 2.68550(10) no
Sr O 1_544 2.68550(10) no
Sr O 1_545 2.68550(10) no
Sr O 3_545 2.68550(10) no
Sr O 1_554 2.68550(10) no
Sr O 2_554 2.68550(10) no
Ge O . 1.89890(10) no
Ge O 2_555 1.89890(10) no
Ge O 3_555 1.89890(10) no
Ge O 3_556 1.89890(10) no
Ge O 2_565 1.89890(10) no
Ge O 1_655 1.89890(10) no
O O 2_555 2.68550(10) no
O O 3_555 2.68550(10) no
O O 2_455 2.68550(10) no
O O 3_455 2.68550(10) no
O O 3_456 2.68550(10) no
O O 2_465 2.68550(10) no
O O 3_556 2.68550(10) no
O O 2_565 2.68550(10) no

_cod_database_fobs_code 2240649
